data_7111241
loop_
_publ_author_name
'Peters, Andrea'
'McDonald, Robert'
'Branda, Neil R.'

_publ_section_title
;
 Regulating ??-conjugated pathways using a photochromic
 1,2-dithienylcyclopentene
;
_journal_issue 19
_journal_name_full 'Chemical Communications'
_journal_page_first 2274
_journal_paper_doi 10.1039/b205904e
_journal_year 2002
_chemical_formula_sum 'C29 H14 F6 S6'
_chemical_formula_weight 668.76
_space_group_IT_number 14
_symmetry_cell_setting monoclinic
_symmetry_space_group_name_Hall '-P 2ybc'
_symmetry_space_group_name_H-M 'P 1 21/c 1'
_atom_sites_solution_hydrogens geom
_atom_sites_solution_primary direct
_atom_sites_solution_secondary difmap
_audit_creation_method 'manual editing of SHELXL template'
_cell_angle_alpha 90.00
_cell_angle_beta 90.457(3)
_cell_angle_gamma 90.00
_cell_formula_units_Z 4
_cell_length_a 14.701(2)
_cell_length_b 24.818(4)
_cell_length_c 7.6381(12)
_cell_measurement_reflns_used 5562
_cell_measurement_temperature 193(2)
_cell_measurement_theta_max 26.412
_cell_measurement_theta_min 2.147
_cell_volume 2786.7(7)
_computing_cell_refinement 'Bruker SMART'
_computing_data_collection 'Bruker SMART'
_computing_data_reduction 'Bruker SHELXTL'
_computing_molecular_graphics 'Bruker SHELXTL'
_computing_publication_material 'Bruker SHELXTL'
_computing_structure_refinement 'SHELXL-97 (Sheldrick, 1997)'
_computing_structure_solution 'SHELXS-97 (Sheldrick, 1990)'
_diffrn_ambient_temperature 193(2)
_diffrn_detector_area_resol_mean 8.192
_diffrn_measured_fraction_theta_full 0.995
_diffrn_measured_fraction_theta_max 0.995
_diffrn_measurement_device_type 'Bruker PLATFORM diffractometer/SMART 1000 CCD area detector'
_diffrn_measurement_method '\w scans'
_diffrn_radiation_monochromator graphite
_diffrn_radiation_source 'fine-focus sealed tube'
_diffrn_radiation_type MoK\a
_diffrn_radiation_wavelength 0.71073
_diffrn_reflns_av_R_equivalents 0.0623
_diffrn_reflns_av_sigmaI/netI 0.0675
_diffrn_reflns_limit_h_max 16
_diffrn_reflns_limit_h_min -18
_diffrn_reflns_limit_k_max 31
_diffrn_reflns_limit_k_min -31
_diffrn_reflns_limit_l_max 9
_diffrn_reflns_limit_l_min -9
_diffrn_reflns_number 16209
_diffrn_reflns_theta_full 26.41
_diffrn_reflns_theta_max 26.41
_diffrn_reflns_theta_min 1.39
_diffrn_standards_decay_% 0
_diffrn_standards_interval_time 0
_diffrn_standards_number 0
_exptl_absorpt_coefficient_mu 0.552
_exptl_absorpt_correction_T_max 0.9572
_exptl_absorpt_correction_T_min 0.7662
_exptl_absorpt_correction_type empirical
_exptl_absorpt_process_details 'SADABS (Sheldrick, 1996)'
_exptl_crystal_colour 'light green'
_exptl_crystal_density_diffrn 1.594
_exptl_crystal_density_method 'not measured'
_exptl_crystal_description prism
_exptl_crystal_F_000 1352
_exptl_crystal_size_max 0.51
_exptl_crystal_size_mid 0.34
_exptl_crystal_size_min 0.08
_refine_diff_density_max 0.794
_refine_diff_density_min -0.426
_refine_diff_density_rms 0.077
_refine_ls_extinction_method none
_refine_ls_goodness_of_fit_ref 1.020
_refine_ls_hydrogen_treatment constr
_refine_ls_matrix_type full
_refine_ls_number_parameters 400
_refine_ls_number_reflns 5701
_refine_ls_number_restraints 0
_refine_ls_restrained_S_all 1.020
_refine_ls_R_factor_all 0.0923
_refine_ls_R_factor_gt 0.0556
_refine_ls_shift/su_max 0.003
_refine_ls_shift/su_mean 0.000
_refine_ls_structure_factor_coef Fsqd
_refine_ls_weighting_details 'calc w=1/[\s^2^(Fo^2^)+(0.0674P)^2^+0.5238P] where P=(Fo^2^+2Fc^2^)/3'
_refine_ls_weighting_scheme calc
_refine_ls_wR_factor_gt 0.1208
_refine_ls_wR_factor_ref 0.1358
_reflns_number_gt 3872
_reflns_number_total 5701
_reflns_threshold_expression >2sigma(I)
_cod_data_source_file b205904esup1.cif
_cod_data_source_block nrb0028
_cod_depositor_comments
;
The following automatic conversions were performed:

'_symmetry_cell_setting' value 'Monoclinic' changed to 'monoclinic'
according to /home/saulius/struct/CIF-dictionaries/cif_core.dic
dictionary named 'cif_core.dic' version 2.4.2 from 2011-04-26.

Automatic conversion script
Id: cif_fix_values 1891 2012-01-12 08:04:46Z andrius 
;
_cod_original_sg_symbol_H-M 'P 21/c'
_cod_database_code 7111241

loop_
_symmetry_equiv_pos_as_xyz
'x, y, z'
'-x, y+1/2, -z+1/2'
'-x, -y, -z'
'x, -y-1/2, z-1/2'

loop_
_atom_site_label
_atom_site_type_symbol
_atom_site_fract_x
_atom_site_fract_y
_atom_site_fract_z
_atom_site_U_iso_or_equiv
_atom_site_adp_type
_atom_site_occupancy
_atom_site_symmetry_multiplicity
_atom_site_calc_flag
_atom_site_refinement_flags
_atom_site_disorder_assembly
_atom_site_disorder_group
S1 S 0.45462(6) -0.07725(3) -0.10934(11) 0.0304(2) Uani 1 1 d . . .
S2 S 0.30100(5) 0.02764(3) 0.43798(11) 0.0289(2) Uani 1 1 d . . .
S3A S 0.31054(13) 0.03334(6) -0.0595(2) 0.0384(4) Uani 0.70 1 d P A 1
S4A S 0.58439(12) -0.21496(7) 0.1356(2) 0.0374(4) Uani 0.85 1 d P B 1
S5A S 0.3406(3) -0.13785(12) 0.5053(5) 0.0410(7) Uani 0.55 1 d P C 1
S6A S 0.0704(2) 0.11688(10) 0.2363(4) 0.0361(5) Uani 0.60 1 d P D 1
S3B S 0.1815(4) -0.0387(3) -0.1960(9) 0.0322(12) Uani 0.30 1 d P A 2
S4B S 0.6374(8) -0.1534(4) -0.135(3) 0.040(4) Uani 0.15 1 d P B 2
S5B S 0.4738(3) -0.06609(17) 0.3843(6) 0.0355(8) Uani 0.45 1 d P C 2
S6B S 0.1933(3) 0.14441(16) 0.5198(6) 0.0380(9) Uani 0.40 1 d P D 2
F1 F 0.21773(15) -0.22700(7) 0.0785(4) 0.0645(8) Uani 1 1 d . . .
F2 F 0.14303(17) -0.17817(9) -0.1095(3) 0.0610(7) Uani 1 1 d . . .
F3 F 0.10213(18) -0.21095(9) 0.3176(4) 0.0727(8) Uani 1 1 d . . .
F4 F 0.01169(15) -0.19348(9) 0.1029(4) 0.0694(8) Uani 1 1 d . . .
F5 F 0.05992(19) -0.11457(10) 0.4075(4) 0.0819(9) Uani 1 1 d . . .
F6 F 0.02348(14) -0.09252(8) 0.1457(4) 0.0677(8) Uani 1 1 d . . .
C1 C 0.1806(2) -0.09885(11) 0.2128(4) 0.0279(7) Uani 1 1 d . . .
C2 C 0.2271(2) -0.13163(11) 0.1074(4) 0.0268(7) Uani 1 1 d . . .
C3 C 0.1715(2) -0.18065(12) 0.0622(5) 0.0399(9) Uani 1 1 d . . .
C4 C 0.0893(2) -0.17834(13) 0.1813(5) 0.0423(9) Uani 1 1 d . . .
C5 C 0.0873(2) -0.12001(13) 0.2436(6) 0.0438(10) Uani 1 1 d . . .
C11 C 0.3412(2) -0.07646(11) -0.0557(4) 0.0260(7) Uani 1 1 d . A .
C12 C 0.3175(2) -0.12296(11) 0.0323(4) 0.0256(7) Uani 1 1 d . . .
C13 C 0.3913(2) -0.15925(11) 0.0497(4) 0.0285(7) Uani 1 1 d . . .
H13 H 0.3860 -0.1936 0.1036 0.034 Uiso 1 1 calc R . .
C14 C 0.4705(2) -0.14037(11) -0.0180(4) 0.0277(7) Uani 1 1 d . B .
C21 C 0.2909(2) -0.03866(11) 0.3726(4) 0.0256(7) Uani 1 1 d . C .
C22 C 0.2093(2) -0.04734(11) 0.2902(4) 0.0248(7) Uani 1 1 d . . .
C23 C 0.1540(2) -0.00018(11) 0.2828(4) 0.0270(7) Uani 1 1 d . . .
H23 H 0.0949 0.0004 0.2318 0.032 Uiso 1 1 calc R . .
C24 C 0.1943(2) 0.04396(11) 0.3563(4) 0.0267(7) Uani 1 1 d . D .
C31 C 0.2828(2) -0.03146(12) -0.1031(4) 0.0293(7) Uani 1 1 d . . .
C32A C 0.1972(8) -0.0336(6) -0.1787(18) 0.040(3) Uiso 0.70 1 d P A 1
H32A H 0.1678 -0.0659 -0.2145 0.048 Uiso 0.70 1 calc PR A 1
C33 C 0.1575(3) 0.02072(19) -0.1965(5) 0.0562(12) Uani 1 1 d . . .
H33 H 0.0996 0.0288 -0.2460 0.067 Uiso 1 1 calc R A 1
C34 C 0.2159(4) 0.05652(15) -0.1323(5) 0.0559(12) Uani 1 1 d . A .
H34 H 0.2022 0.0939 -0.1297 0.067 Uiso 1 1 calc R E 1
C35B C 0.3035(14) 0.0173(6) -0.070(3) 0.040(3) Uiso 0.30 1 d P A 2
H35B H 0.3589 0.0294 -0.0186 0.048 Uiso 0.30 1 calc PR A 2
C41 C 0.5597(2) -0.16521(11) -0.0145(4) 0.0281(7) Uani 1 1 d . . .
C42A C 0.6360(9) -0.1537(5) -0.125(2) 0.069(5) Uiso 0.85 1 d P B 1
H42A H 0.6367 -0.1282 -0.2179 0.083 Uiso 0.85 1 calc PR B 1
C43 C 0.7112(2) -0.18729(13) -0.0708(5) 0.0398(9) Uani 1 1 d . . .
H43 H 0.7691 -0.1859 -0.1249 0.048 Uiso 1 1 calc R B 1
C44 C 0.6924(2) -0.22070(14) 0.0627(5) 0.0434(9) Uani 1 1 d . B .
H44 H 0.7355 -0.2451 0.1114 0.052 Uiso 1 1 calc R F 1
C45B C 0.600(3) -0.2013(13) 0.146(6) 0.024(10) Uiso 0.15 1 d P B 2
H45B H 0.5758 -0.2086 0.2582 0.028 Uiso 0.15 1 calc PR B 2
C51 C 0.3624(2) -0.07705(12) 0.4159(4) 0.0307(7) Uani 1 1 d . . .
C52A C 0.4546(9) -0.0715(6) 0.389(2) 0.038(3) Uiso 0.55 1 d P C 1
H52A H 0.4827 -0.0407 0.3394 0.045 Uiso 0.55 1 calc PR C 1
C53 C 0.5050(3) -0.12145(18) 0.4504(6) 0.0564(12) Uani 1 1 d . . .
H53 H 0.5689 -0.1271 0.4477 0.068 Uiso 1 1 calc R C 1
C54 C 0.4430(4) -0.15590(16) 0.5086(5) 0.0606(13) Uani 1 1 d . C .
H54 H 0.4601 -0.1905 0.5510 0.073 Uiso 1 1 calc R G 1
C55B C 0.3492(14) -0.1277(6) 0.491(3) 0.038(3) Uiso 0.45 1 d P C 2
H55B H 0.2924 -0.1423 0.5257 0.045 Uiso 0.45 1 calc PR C 2
C61 C 0.1578(2) 0.09806(11) 0.3699(4) 0.0287(7) Uani 1 1 d . . .
C62A C 0.1814(9) 0.1379(5) 0.4815(17) 0.040(4) Uiso 0.60 1 d P D 1
H62A H 0.2295 0.1353 0.5649 0.048 Uiso 0.60 1 calc PR D 1
C63 C 0.1228(3) 0.18692(13) 0.4580(5) 0.0429(10) Uani 1 1 d . . .
H63 H 0.1268 0.2193 0.5237 0.051 Uiso 1 1 calc R D 1
C64 C 0.0640(2) 0.17676(13) 0.3284(5) 0.0422(10) Uani 1 1 d . D .
H64 H 0.0205 0.2027 0.2910 0.051 Uiso 1 1 calc R H 1
C65B C 0.0874(12) 0.1204(8) 0.275(2) 0.044(6) Uiso 0.40 1 d P D 2
H65B H 0.0563 0.1017 0.1845 0.053 Uiso 0.40 1 calc PR D 2

loop_
_atom_site_aniso_label
_atom_site_aniso_U_11
_atom_site_aniso_U_22
_atom_site_aniso_U_33
_atom_site_aniso_U_23
_atom_site_aniso_U_13
_atom_site_aniso_U_12
S1 0.0322(5) 0.0292(4) 0.0298(5) 0.0025(3) 0.0036(4) 0.0050(3)
S2 0.0318(4) 0.0259(4) 0.0290(5) -0.0041(3) -0.0032(3) 0.0007(3)
S3A 0.0576(9) 0.0242(7) 0.0335(8) 0.0008(7) 0.0019(6) 0.0055(7)
S4A 0.0348(8) 0.0345(9) 0.0429(8) 0.0090(7) 0.0081(6) 0.0117(7)
S5A 0.0540(15) 0.0307(13) 0.0382(13) 0.0066(10) -0.0066(10) 0.0026(11)
S6A 0.0343(11) 0.0279(9) 0.0459(14) 0.0001(9) -0.0053(11) 0.0091(8)
S3B 0.023(2) 0.044(2) 0.030(2) 0.0107(16) -0.0080(18) 0.0049(19)
S4B 0.020(4) 0.013(3) 0.086(9) -0.013(3) -0.008(3) 0.011(2)
S5B 0.0248(16) 0.0484(16) 0.0332(14) -0.0111(11) -0.0044(13) 0.0062(13)
S6B 0.053(2) 0.0231(14) 0.037(2) -0.0013(14) -0.0012(17) 0.0004(12)
F1 0.0476(14) 0.0221(9) 0.124(2) -0.0092(12) 0.0012(14) 0.0014(9)
F2 0.0641(16) 0.0573(13) 0.0615(17) -0.0219(12) -0.0115(13) -0.0179(11)
F3 0.0835(19) 0.0502(14) 0.085(2) 0.0293(13) 0.0133(16) 0.0100(12)
F4 0.0383(13) 0.0543(14) 0.115(2) -0.0130(14) -0.0109(14) -0.0113(11)
F5 0.0847(19) 0.0787(17) 0.083(2) -0.0259(14) 0.0484(17) -0.0441(15)
F6 0.0309(12) 0.0383(12) 0.134(3) -0.0036(13) -0.0151(14) 0.0038(9)
C1 0.0282(17) 0.0240(14) 0.0316(19) 0.0047(13) -0.0020(14) 0.0003(12)
C2 0.0260(16) 0.0224(14) 0.0321(19) 0.0020(13) -0.0057(14) -0.0010(12)
C3 0.037(2) 0.0240(15) 0.058(3) -0.0029(16) -0.0080(18) -0.0025(14)
C4 0.0321(19) 0.0265(16) 0.068(3) 0.0082(17) -0.0044(19) -0.0081(14)
C5 0.0324(19) 0.0353(18) 0.064(3) -0.0022(17) 0.0096(19) -0.0013(15)
C11 0.0297(17) 0.0259(14) 0.0225(18) -0.0051(12) -0.0035(13) 0.0036(12)
C12 0.0305(17) 0.0226(14) 0.0236(18) -0.0056(12) -0.0039(13) 0.0000(12)
C13 0.0335(18) 0.0222(14) 0.0296(19) -0.0029(13) -0.0020(15) 0.0015(12)
C14 0.0359(18) 0.0250(14) 0.0222(18) -0.0036(13) -0.0039(14) 0.0046(13)
C21 0.0285(16) 0.0258(14) 0.0226(18) -0.0009(12) 0.0023(13) -0.0004(12)
C22 0.0269(16) 0.0224(14) 0.0253(18) 0.0008(12) 0.0038(14) 0.0003(12)
C23 0.0253(16) 0.0276(15) 0.0281(19) 0.0010(13) 0.0004(14) 0.0012(12)
C24 0.0303(17) 0.0239(14) 0.0260(18) 0.0012(12) 0.0036(14) 0.0009(12)
C31 0.0337(18) 0.0300(16) 0.0242(18) 0.0002(13) 0.0031(14) 0.0058(13)
C33 0.049(2) 0.087(3) 0.033(2) 0.010(2) 0.0061(19) 0.037(2)
C34 0.102(4) 0.037(2) 0.028(2) 0.0061(17) 0.016(2) 0.028(2)
C41 0.0339(18) 0.0243(14) 0.0260(18) -0.0036(13) 0.0007(14) 0.0038(12)
C43 0.0329(19) 0.0417(19) 0.045(2) -0.0031(16) 0.0080(17) 0.0057(15)
C44 0.042(2) 0.0422(19) 0.046(2) 0.0033(17) 0.0033(18) 0.0190(16)
C51 0.0358(19) 0.0316(16) 0.0246(19) -0.0051(13) -0.0051(15) 0.0059(13)
C53 0.040(2) 0.077(3) 0.052(3) -0.034(2) -0.018(2) 0.021(2)
C54 0.103(4) 0.039(2) 0.040(3) -0.0089(18) -0.027(2) 0.029(2)
C61 0.0319(18) 0.0249(14) 0.0294(19) 0.0004(13) 0.0067(15) 0.0003(13)
C63 0.050(2) 0.0325(18) 0.047(2) -0.0083(16) 0.018(2) -0.0091(16)
C64 0.034(2) 0.0288(16) 0.064(3) 0.0078(17) 0.006(2) 0.0066(14)

loop_
_atom_type_symbol
_atom_type_description
_atom_type_scat_dispersion_real
_atom_type_scat_dispersion_imag
_atom_type_scat_source
C C 0.0033 0.0016 'International Tables Vol C Tables 4.2.6.8 and 6.1.1.4'
H H 0.0000 0.0000 'International Tables Vol C Tables 4.2.6.8 and 6.1.1.4'
F F 0.0171 0.0103 'International Tables Vol C Tables 4.2.6.8 and 6.1.1.4'
S S 0.1246 0.1234 'International Tables Vol C Tables 4.2.6.8 and 6.1.1.4'

loop_
_geom_angle_atom_site_label_1
_geom_angle_atom_site_label_2
_geom_angle_atom_site_label_3
_geom_angle
C11 S1 C14 92.41(15)
C21 S2 C24 92.46(15)
C34 S3A C31 93.8(2)
C44 S4A C41 92.00(18)
C54 S5A C51 94.4(3)
C64 S6A C61 92.1(2)
C33 S3B C31 96.0(4)
C43 S4B C41 104.6(11)
C53 S5B C51 95.6(3)
C63 S6B C61 93.1(3)
C2 C1 C22 128.7(3)
C2 C1 C5 110.9(3)
C22 C1 C5 120.3(3)
C1 C2 C12 128.0(3)
C1 C2 C3 110.5(3)
C12 C2 C3 121.4(3)
F1 C3 F2 106.1(3)
F1 C3 C2 113.5(3)
F2 C3 C2 110.1(3)
F1 C3 C4 112.4(3)
F2 C3 C4 109.4(3)
C2 C3 C4 105.4(3)
F3 C4 F4 107.1(3)
F3 C4 C3 109.7(3)
F4 C4 C3 113.6(3)
F3 C4 C5 109.7(3)
F4 C4 C5 112.8(3)
C3 C4 C5 103.9(2)
F5 C5 F6 104.6(3)
F5 C5 C1 113.6(3)
F6 C5 C1 111.4(3)
F5 C5 C4 113.5(3)
F6 C5 C4 108.4(3)
C1 C5 C4 105.4(3)
C12 C11 C31 127.8(3)
C12 C11 S1 110.8(2)
C31 C11 S1 121.4(2)
C11 C12 C13 112.5(3)
C11 C12 C2 123.0(3)
C13 C12 C2 124.4(3)
C14 C13 C12 113.7(3)
C13 C14 C41 128.6(3)
C13 C14 S1 110.6(2)
C41 C14 S1 120.8(2)
C22 C21 C51 129.1(3)
C22 C21 S2 110.9(2)
C51 C21 S2 119.9(2)
C21 C22 C23 112.7(3)
C21 C22 C1 124.8(3)
C23 C22 C1 122.5(3)
C24 C23 C22 113.4(3)
C23 C24 C61 127.8(3)
C23 C24 S2 110.5(2)
C61 C24 S2 121.7(2)
C35B C31 C11 122.8(10)
C32A C31 C11 127.5(6)
C35B C31 S3B 113.7(10)
C11 C31 S3B 123.5(3)
C32A C31 S3A 109.7(6)
C11 C31 S3A 122.8(3)
C31 C32A C33 111.2(9)
C34 C33 C32A 108.9(6)
C34 C33 S3B 120.0(4)
C33 C34 S3A 116.5(3)
C33 C34 C35B 102.1(7)
C31 C35B C34 108.2(14)
C42A C41 C14 127.9(6)
C14 C41 S4B 126.8(6)
C14 C41 C45B 125.1(13)
S4B C41 C45B 106.9(14)
C42A C41 S4A 111.9(6)
C14 C41 S4A 120.2(2)
C41 C42A C43 108.4(11)
C44 C43 C42A 114.4(7)
C44 C43 S4B 117.0(7)
C43 C44 C45B 107.5(15)
C43 C44 S4A 113.3(3)
C44 C45B C41 100(2)
C52A C51 C21 127.6(7)
C55B C51 C21 125.4(9)
C55B C51 S5B 110.1(9)
C21 C51 S5B 124.4(3)
C52A C51 S5A 109.9(7)
C21 C51 S5A 122.5(3)
C51 C52A C53 110.5(10)
C54 C53 C52A 107.2(6)
C54 C53 S5B 118.9(4)
C53 C54 C55B 107.0(6)
C53 C54 S5A 118.1(3)
C51 C55B C54 108.4(12)
C62A C61 C24 129.0(7)
C65B C61 C24 127.9(9)
C62A C61 S6A 111.6(6)
C24 C61 S6A 119.4(3)
C65B C61 S6B 107.9(8)
C24 C61 S6B 124.2(3)
C61 C62A C63 111.9(9)
C64 C63 C62A 107.7(5)
C64 C63 S6B 121.7(3)
C63 C64 C65B 103.2(7)
C63 C64 S6A 116.7(3)
C61 C65B C64 114.1(12)

loop_
_geom_bond_atom_site_label_1
_geom_bond_atom_site_label_2
_geom_bond_distance
S1 C11 1.720(3)
S1 C14 1.730(3)
S2 C21 1.726(3)
S2 C24 1.731(3)
S3A C34 1.601(5)
S3A C31 1.692(3)
S4A C44 1.693(4)
S4A C41 1.722(4)
S5A C54 1.571(6)
S5A C51 1.688(4)
S6A C64 1.647(4)
S6A C61 1.699(5)
S3B C33 1.515(8)
S3B C31 1.655(7)
S4B C43 1.455(13)
S4B C41 1.500(17)
S5B C53 1.533(7)
S5B C51 1.680(5)
S6B C63 1.550(6)
S6B C61 1.702(6)
F1 C3 1.341(4)
F2 C3 1.375(4)
F3 C4 1.331(4)
F4 C4 1.339(4)
F5 C5 1.325(4)
F6 C5 1.376(5)
C1 C2 1.336(4)
C1 C22 1.469(4)
C1 C5 1.489(4)
C2 C12 1.468(4)
C2 C3 1.504(4)
C3 C4 1.519(5)
C4 C5 1.524(5)
C11 C12 1.381(4)
C11 C31 1.452(4)
C12 C13 1.415(4)
C13 C14 1.361(4)
C14 C41 1.449(4)
C21 C22 1.367(4)
C21 C51 1.455(4)
C22 C23 1.426(4)
C23 C24 1.364(4)
C24 C61 1.450(4)
C31 C35B 1.273(16)
C31 C32A 1.381(12)
C32A C33 1.476(14)
C33 C34 1.326(6)
C34 C35B 1.68(2)
C41 C42A 1.438(15)
C41 C45B 1.63(4)
C42A C43 1.444(13)
C43 C44 1.345(5)
C44 C45B 1.57(4)
C51 C52A 1.380(13)
C51 C55B 1.395(15)
C52A C53 1.516(17)
C53 C54 1.328(6)
C54 C55B 1.55(2)
C61 C62A 1.349(11)
C61 C65B 1.373(18)
C62A C63 1.501(14)
C63 C64 1.333(5)
C64 C65B 1.50(2)

loop_
_geom_torsion_atom_site_label_1
_geom_torsion_atom_site_label_2
_geom_torsion_atom_site_label_3
_geom_torsion_atom_site_label_4
_geom_torsion
C22 C1 C2 C12 -4.2(6)
C5 C1 C2 C12 173.8(3)
C22 C1 C2 C3 179.0(3)
C5 C1 C2 C3 -3.0(4)
C1 C2 C3 F1 -133.2(3)
C12 C2 C3 F1 49.8(5)
C1 C2 C3 F2 108.1(3)
C12 C2 C3 F2 -68.9(4)
C1 C2 C3 C4 -9.7(4)
C12 C2 C3 C4 173.2(3)
F1 C3 C4 F3 24.6(4)
F2 C3 C4 F3 142.2(3)
C2 C3 C4 F3 -99.5(3)
F1 C3 C4 F4 -95.2(4)
F2 C3 C4 F4 22.3(4)
C2 C3 C4 F4 140.7(3)
F1 C3 C4 C5 141.8(3)
F2 C3 C4 C5 -100.6(3)
C2 C3 C4 C5 17.7(4)
C2 C1 C5 F5 139.3(3)
C22 C1 C5 F5 -42.5(5)
C2 C1 C5 F6 -102.9(3)
C22 C1 C5 F6 75.3(4)
C2 C1 C5 C4 14.4(4)
C22 C1 C5 C4 -167.4(3)
F3 C4 C5 F5 -27.1(4)
F4 C4 C5 F5 92.2(4)
C3 C4 C5 F5 -144.3(3)
F3 C4 C5 F6 -142.8(3)
F4 C4 C5 F6 -23.5(4)
C3 C4 C5 F6 100.0(3)
F3 C4 C5 C1 97.9(3)
F4 C4 C5 C1 -142.8(3)
C3 C4 C5 C1 -19.3(4)
C14 S1 C11 C12 1.1(3)
C14 S1 C11 C31 -178.4(3)
C31 C11 C12 C13 177.5(3)
S1 C11 C12 C13 -1.9(3)
C31 C11 C12 C2 -5.8(5)
S1 C11 C12 C2 174.7(2)
C1 C2 C12 C11 -50.7(5)
C3 C2 C12 C11 125.8(3)
C1 C2 C12 C13 125.6(4)
C3 C2 C12 C13 -58.0(5)
C11 C12 C13 C14 2.0(4)
C2 C12 C13 C14 -174.6(3)
C12 C13 C14 C41 176.3(3)
C12 C13 C14 S1 -1.2(4)
C11 S1 C14 C13 0.1(3)
C11 S1 C14 C41 -177.6(3)
C24 S2 C21 C22 0.6(2)
C24 S2 C21 C51 -176.4(3)
C51 C21 C22 C23 175.5(3)
S2 C21 C22 C23 -1.1(3)
C51 C21 C22 C1 -5.8(5)
S2 C21 C22 C1 177.6(2)
C2 C1 C22 C21 -47.3(5)
C5 C1 C22 C21 134.9(3)
C2 C1 C22 C23 131.3(4)
C5 C1 C22 C23 -46.5(4)
C21 C22 C23 C24 1.1(4)
C1 C22 C23 C24 -177.6(3)
C22 C23 C24 C61 179.5(3)
C22 C23 C24 S2 -0.6(3)
C21 S2 C24 C23 0.0(2)
C21 S2 C24 C61 179.9(3)
C12 C11 C31 C35B 129.9(11)
S1 C11 C31 C35B -50.7(11)
C12 C11 C31 C32A -46.1(9)
S1 C11 C31 C32A 133.3(8)
C12 C11 C31 S3B -47.0(5)
S1 C11 C31 S3B 132.4(4)
C12 C11 C31 S3A 130.1(3)
S1 C11 C31 S3A -50.5(4)
C33 S3B C31 C35B -0.8(11)
C33 S3B C31 C11 176.3(3)
C34 S3A C31 C32A 0.8(7)
C34 S3A C31 C11 -176.0(3)
C11 C31 C32A C33 176.4(5)
S3A C31 C32A C33 -0.2(10)
C31 C32A C33 C34 -0.7(11)
C31 S3B C33 C34 0.1(5)
C32A C33 C34 S3A 1.3(7)
S3B C33 C34 C35B 0.4(9)
C31 S3A C34 C33 -1.3(4)
C11 C31 C35B C34 -176.1(5)
S3B C31 C35B C34 1.0(15)
C33 C34 C35B C31 -0.9(14)
C13 C14 C41 C42A 160.7(8)
S1 C14 C41 C42A -22.1(8)
C13 C14 C41 S4B 159.0(7)
S1 C14 C41 S4B -23.8(8)
C13 C14 C41 C45B -35.1(14)
S1 C14 C41 C45B 142.1(13)
C13 C14 C41 S4A -19.4(5)
S1 C14 C41 S4A 157.8(2)
C43 S4B C41 C14 177.7(4)
C43 S4B C41 C45B 9.7(15)
C44 S4A C41 C42A 1.2(6)
C44 S4A C41 C14 -178.8(3)
C14 C41 C42A C43 178.5(4)
S4A C41 C42A C43 -1.4(10)
C41 C42A C43 C44 1.0(11)
C41 S4B C43 C44 3.6(10)
S4B C43 C44 C45B -15.6(15)
C42A C43 C44 S4A -0.2(7)
C41 S4A C44 C43 -0.6(3)
C43 C44 C45B C41 19.3(17)
C14 C41 C45B C44 174.4(6)
S4B C41 C45B C44 -17.3(17)
C22 C21 C51 C52A 133.4(9)
S2 C21 C51 C52A -50.3(10)
C22 C21 C51 C55B -45.5(11)
S2 C21 C51 C55B 130.9(11)
C22 C21 C51 S5B 135.4(3)
S2 C21 C51 S5B -48.3(4)
C22 C21 C51 S5A -44.9(5)
S2 C21 C51 S5A 131.4(3)
C53 S5B C51 C55B 2.6(9)
C53 S5B C51 C21 -178.2(3)
C54 S5A C51 C52A -0.2(8)
C54 S5A C51 C21 178.4(3)
C21 C51 C52A C53 -179.0(5)
S5A C51 C52A C53 -0.5(12)
C51 C52A C53 C54 1.1(12)
C51 S5B C53 C54 -1.5(4)
S5B C53 C54 C55B 0.0(9)
C52A C53 C54 S5A -1.4(8)
C51 S5A C54 C53 1.0(4)
C21 C51 C55B C54 178.0(6)
S5B C51 C55B C54 -2.8(14)
C53 C54 C55B C51 1.8(14)
C23 C24 C61 C62A 158.6(8)
S2 C24 C61 C62A -21.2(8)
C23 C24 C61 C65B -18.5(12)
S2 C24 C61 C65B 161.7(11)
C23 C24 C61 S6A -19.2(4)
S2 C24 C61 S6A 161.0(2)
C23 C24 C61 S6B 157.7(3)
S2 C24 C61 S6B -22.1(4)
C64 S6A C61 C62A -0.7(7)
C64 S6A C61 C24 177.4(3)
C63 S6B C61 C65B -0.6(9)
C63 S6B C61 C24 -177.4(3)
C24 C61 C62A C63 -176.8(4)
S6A C61 C62A C63 1.1(10)
C61 C62A C63 C64 -1.1(10)
C61 S6B C63 C64 0.5(4)
S6B C63 C64 C65B -0.2(9)
C62A C63 C64 S6A 0.6(6)
C61 S6A C64 C63 0.0(3)
C24 C61 C65B C64 177.3(6)
S6B C61 C65B C64 0.6(15)
C63 C64 C65B C61 -0.2(15)
